data_4116862
loop_
_publ_author_name
'Bing Gong'
'Chong Zheng'
'Ewa Skrzypczak-Jankun'
'Yinfa Yan'
'Jianhua Zhang'

_publ_section_title
;
 A Robust Two-Dimensional Hydrogen-Bonded Network: The Sulfamide Moiety as
 a New Building Block for the Design of Molecular Solids
;
_journal_name_full 'Journal of the American Chemical Society'
_journal_page_first 11194
_journal_page_last 11195
_journal_paper_doi 10.1021/ja981707c
_journal_volume 120
_journal_year 1998
_chemical_formula_sum 'C8 H20 N2 O2 S'
_chemical_formula_weight 208.32
_chemical_name_systematic N,N'-Bis(2-methylpropyl)sulfamide
_space_group_IT_number 15
_symmetry_cell_setting monoclinic
_symmetry_space_group_name_Hall '-C 2yc'
_symmetry_space_group_name_H-M 'C 1 2/c 1'
_atom_sites_solution_hydrogens difmap
_atom_sites_solution_primary direct
_atom_sites_solution_secondary difmap
_audit_creation_method SHELXL-97
_cell_angle_alpha 90.00
_cell_angle_beta 96.790(10)
_cell_angle_gamma 90.00
_cell_formula_units_Z 4
_cell_length_a 8.5456(10)
_cell_length_b 6.2065(7)
_cell_length_c 22.984(3)
_cell_measurement_reflns_used 1658
_cell_measurement_temperature 293(2)
_cell_measurement_theta_max 26.37
_cell_measurement_theta_min 3.57
_cell_volume 1210.5(3)
_computing_cell_refinement 'Siemens SMART'
_computing_data_collection 'Siemens SMART'
_computing_data_reduction 'Siemens SAINT'
_computing_molecular_graphics 'Siemens SHELXTL'
_computing_publication_material 'Siemens SHELXTL and the Toledo cifomatic'
_computing_structure_refinement 'SHELXL-97 (Sheldrick, 1997)'
_computing_structure_solution 'SHELXS-97 (Sheldrick, 1990)'
_diffrn_ambient_temperature 293(2)
_diffrn_measured_fraction_theta_full 0.998
_diffrn_measured_fraction_theta_max 0.998
_diffrn_measurement_device_type 'Siemens CCD 1K'
_diffrn_measurement_method '\w scans'
_diffrn_radiation_monochromator graphite
_diffrn_radiation_source 'Sealed Tube'
_diffrn_radiation_type MoK\a
_diffrn_radiation_wavelength 0.71073
_diffrn_reflns_av_R_equivalents 0.0384
_diffrn_reflns_av_sigmaI/netI 0.0489
_diffrn_reflns_limit_h_max 9
_diffrn_reflns_limit_h_min -10
_diffrn_reflns_limit_k_max 5
_diffrn_reflns_limit_k_min -7
_diffrn_reflns_limit_l_max 24
_diffrn_reflns_limit_l_min -28
_diffrn_reflns_number 3495
_diffrn_reflns_theta_full 26.37
_diffrn_reflns_theta_max 26.37
_diffrn_reflns_theta_min 3.57
_exptl_absorpt_coefficient_mu 0.245
_exptl_crystal_colour transparent
_exptl_crystal_density_diffrn 1.143
_exptl_crystal_description plate
_exptl_crystal_F_000 456
_exptl_crystal_size_max 0.44
_exptl_crystal_size_mid 0.40
_exptl_crystal_size_min 0.03
_refine_diff_density_max 0.581
_refine_diff_density_min -0.305
_refine_diff_density_rms 0.073
_refine_ls_extinction_coef 0.001(4)
_refine_ls_extinction_expression Fc^*^=kFc[1+0.001xFc^2^\l^3^/sin(2\q)]^-1/4^
_refine_ls_extinction_method SHELXL
_refine_ls_goodness_of_fit_ref 1.104
_refine_ls_hydrogen_treatment mixed
_refine_ls_matrix_type full
_refine_ls_number_parameters 65
_refine_ls_number_reflns 1246
_refine_ls_number_restraints 0
_refine_ls_restrained_S_all 1.104
_refine_ls_R_factor_all 0.1194
_refine_ls_R_factor_gt 0.0939
_refine_ls_shift/su_max 0.003
_refine_ls_shift/su_mean 0.000
_refine_ls_structure_factor_coef Fsqd
_refine_ls_weighting_details 'calc w=1/[\s^2^(Fo^2^)+(0.1411P)^2^+2.6757P] where P=(Fo^2^+2Fc^2^)/3'
_refine_ls_weighting_scheme calc
_refine_ls_wR_factor_gt 0.2568
_refine_ls_wR_factor_ref 0.2762
_reflns_number_gt 931
_reflns_number_total 1246
_reflns_threshold_expression >2sigma(I)
_cod_data_source_file ja981707c_1.cif
_cod_data_source_block C8H20N2O2S
_cod_original_cell_volume 1210.5(2)
_cod_database_code 4116862

loop_
_symmetry_equiv_pos_as_xyz
'x, y, z'
'-x, y, -z+1/2'
'x+1/2, y+1/2, z'
'-x+1/2, y+1/2, -z+1/2'
'-x, -y, -z'
'x, -y, z-1/2'
'-x+1/2, -y+1/2, -z'
'x+1/2, -y+1/2, z-1/2'

loop_
_atom_site_label
_atom_site_type_symbol
_atom_site_fract_x
_atom_site_fract_y
_atom_site_fract_z
_atom_site_U_iso_or_equiv
_atom_site_adp_type
_atom_site_occupancy
_atom_site_symmetry_multiplicity
_atom_site_calc_flag
_atom_site_refinement_flags
S1 S 0.5000 0.0454(3) 0.7500 0.0516(7) Uani 1.000000 2 d S
O1 O 0.6198(4) 0.1604(7) 0.7254(2) 0.0905(14) Uani 1.000000 1 d .
N1 N 0.4078(6) -0.1011(8) 0.6989(2) 0.0688(13) Uani 1.000000 1 d .
C1 C 0.4908(8) -0.2680(10) 0.6715(2) 0.0858(18) Uani 1.000000 1 d .
C2 C 0.4162(11) -0.3200(12) 0.6108(3) 0.111(3) Uani 1.000000 1 d .
C3 C 0.4377(14) -0.1395(14) 0.5694(3) 0.145(4) Uani 1.000000 1 d .
C4 C 0.4588(19) -0.5307(17) 0.5906(4) 0.200(6) Uani 1.000000 1 d .
H1A H 0.4935 -0.3971 0.6953 0.129 Uiso 1.000000 1 caR R
H1B H 0.5987 -0.2222 0.6697 0.129 Uiso 1.000000 1 caR R
HN1 H 0.334(7) -0.142(10) 0.712(2) 0.079(19) Uiso 1.000000 1 d .
H2A H 0.3027 -0.3269 0.6134 0.166 Uiso 1.000000 1 caR R
H3A H 0.5462 -0.1326 0.5625 0.217 Uiso 1.000000 1 caR R
H3B H 0.4082 -0.0060 0.5862 0.217 Uiso 1.000000 1 caR R
H3C H 0.3726 -0.1639 0.5331 0.217 Uiso 1.000000 1 caR R
H4A H 0.4385 -0.6375 0.6190 0.300 Uiso 1.000000 1 caR R
H4B H 0.5688 -0.5321 0.5856 0.300 Uiso 1.000000 1 caR R
H4C H 0.3975 -0.5621 0.5539 0.300 Uiso 1.000000 1 caR R

loop_
_atom_site_aniso_label
_atom_site_aniso_U_11
_atom_site_aniso_U_22
_atom_site_aniso_U_33
_atom_site_aniso_U_23
_atom_site_aniso_U_13
_atom_site_aniso_U_12
S1 0.0425(8) 0.0412(9) 0.0720(11) 0.000 0.0099(6) 0.000
O1 0.069(2) 0.075(3) 0.129(3) 0.019(2) 0.019(2) -0.020(2)
N1 0.064(3) 0.060(3) 0.082(3) -0.003(2) 0.008(2) -0.009(2)
C1 0.118(5) 0.070(4) 0.068(3) -0.008(3) 0.005(3) 0.017(4)
C2 0.171(7) 0.083(5) 0.077(4) -0.007(4) 0.007(4) -0.011(5)
C3 0.233(10) 0.114(6) 0.084(5) 0.018(5) 0.012(6) -0.032(7)
C4 0.372(19) 0.104(7) 0.115(7) -0.036(6) -0.015(9) 0.011(10)

loop_
_atom_type_symbol
_atom_type_description
_atom_type_scat_dispersion_real
_atom_type_scat_dispersion_imag
_atom_type_scat_source
C C 0.0033 0.0016 'International Tables Vol C Tables 4.2.6.8 and 6.1.1.4'
H H 0.0000 0.0000 'International Tables Vol C Tables 4.2.6.8 and 6.1.1.4'
N N 0.0061 0.0033 'International Tables Vol C Tables 4.2.6.8 and 6.1.1.4'
O O 0.0106 0.0060 'International Tables Vol C Tables 4.2.6.8 and 6.1.1.4'
S S 0.1246 0.1234 'International Tables Vol C Tables 4.2.6.8 and 6.1.1.4'

loop_
_geom_angle_atom_site_label_1
_geom_angle_atom_site_label_2
_geom_angle_atom_site_label_3
_geom_angle
_geom_angle_site_symmetry_1
_geom_angle_site_symmetry_3
_geom_angle_publ_flag
O1 S1 O1 119.7(4) . 2_656 y
O1 S1 N1 107.8(3) 2_656 2_656 n
O1 S1 N1 105.1(2) . 2_656 n
O1 S1 N1 105.1(2) 2_656 . n
O1 S1 N1 107.8(3) . . y
N1 S1 N1 111.5(3) . 2_656 y
S1 N1 C1 120.0(4) . . n
N1 C1 C2 112.6(6) . . n
C1 C2 C3 111.1(6) . . n
C1 C2 C4 113.4(8) . . n
C3 C2 C4 114.7(7) . . n

loop_
_geom_bond_atom_site_label_1
_geom_bond_atom_site_label_2
_geom_bond_distance
_geom_bond_site_symmetry_2
_geom_bond_publ_flag
S1 O1 1.419(4) . y
S1 O1 1.419(4) 2_656 y
S1 N1 1.615(5) 2_656 y
S1 N1 1.615(5) . y
N1 C1 1.442(7) . n
C1 C2 1.498(9) . n
C2 C3 1.495(10) . n
C2 C4 1.448(13) . n

loop_
_geom_torsion_atom_site_label_1
_geom_torsion_atom_site_label_2
_geom_torsion_atom_site_label_3
_geom_torsion_atom_site_label_4
_geom_torsion
_geom_torsion_site_symmetry_1
_geom_torsion_publ_flag
O1 S1 N1 C1 62.5(5) . n
O1 S1 N1 C1 -168.9(4) 2_656 n
N1 S1 N1 C1 -52.4(4) 2_656 n
S1 N1 C1 C2 -154.8(5) . n
N1 C1 C2 C4 -159.1(8) . n
N1 C1 C2 C3 70.0(9) . n
